data_4070585
loop_
_publ_author_name
'Wells, Kyle D.'
'Ferguson, Michael J.'
'McDonald, Robert'
'Cowie, Martin'

_publ_section_title
;
 A-Frame Complexes of Dirhodium Bridged by Dicarbene and Diphosphine
 Ligands
;
_journal_issue 4
_journal_name_full Organometallics
_journal_page_first 691
_journal_paper_doi 10.1021/om7007937
_journal_volume 27
_journal_year 2008
_chemical_formula_moiety 'C37 H36 Br N4 O2 P2 Rh2, C24 H20 B, 1.5(C6 H6)'
_chemical_formula_sum 'C70 H65 B Br N4 O2 P2 Rh2'
_chemical_formula_weight 1352.74
_chemical_name_systematic
;

  ?

;
_space_group_IT_number 2
_symmetry_cell_setting triclinic
_symmetry_space_group_name_Hall '-P 1'
_symmetry_space_group_name_H-M 'P -1'
_atom_sites_solution_hydrogens geom
_atom_sites_solution_primary direct
_atom_sites_solution_secondary difmap
_audit_creation_method 'manual editing of SHELXL template'
_cell_angle_alpha 81.3302(11)
_cell_angle_beta 88.8169(11)
_cell_angle_gamma 70.5456(10)
_cell_formula_units_Z 2
_cell_length_a 11.3885(8)
_cell_length_b 15.9168(11)
_cell_length_c 18.2173(13)
_cell_measurement_reflns_used 5565
_cell_measurement_temperature 193(2)
_cell_measurement_theta_max 26.384
_cell_measurement_theta_min 2.166
_cell_volume 3076.6(4)
_computing_cell_refinement 'Bruker SAINT (Bruker, 1997)'
_computing_data_collection 'Bruker SMART (Bruker, 1997)'
_computing_data_reduction 'Bruker SAINT (Bruker, 1997)'
_computing_molecular_graphics 'Bruker SHELXTL (Bruker, 1997)'
_computing_publication_material 'Bruker SHELXTL (Bruker, 1997)'
_computing_structure_refinement 'SHELXL-97 (Sheldrick, 1997)'
_computing_structure_solution 'SHELXS-97 (Sheldrick, 1990)'
_diffrn_ambient_temperature 193(2)
_diffrn_detector_area_resol_mean 8.192
_diffrn_measured_fraction_theta_full 0.996
_diffrn_measured_fraction_theta_max 0.996
_diffrn_measurement_device_type 'Bruker PLATFORM diffractometer/SMART 1000 CCD area detector'
_diffrn_measurement_method '\w scans'
_diffrn_radiation_monochromator graphite
_diffrn_radiation_source 'fine-focus sealed tube'
_diffrn_radiation_type MoK\a
_diffrn_radiation_wavelength 0.71073
_diffrn_reflns_av_R_equivalents 0.0364
_diffrn_reflns_av_sigmaI/netI 0.0544
_diffrn_reflns_limit_h_max 14
_diffrn_reflns_limit_h_min -14
_diffrn_reflns_limit_k_max 19
_diffrn_reflns_limit_k_min -19
_diffrn_reflns_limit_l_max 22
_diffrn_reflns_limit_l_min -22
_diffrn_reflns_number 24522
_diffrn_reflns_theta_full 26.38
_diffrn_reflns_theta_max 26.38
_diffrn_reflns_theta_min 1.13
_diffrn_standards_decay_% 0
_diffrn_standards_interval_time 0
_diffrn_standards_number 0
_exptl_absorpt_coefficient_mu 1.287
_exptl_absorpt_correction_T_max 0.9040
_exptl_absorpt_correction_T_min 0.6911
_exptl_absorpt_correction_type integration
_exptl_absorpt_process_details 'Bruker SHELXTL (Bruker, 1997)'
_exptl_crystal_colour yellow
_exptl_crystal_density_diffrn 1.460
_exptl_crystal_density_method 'not measured'
_exptl_crystal_description prism
_exptl_crystal_F_000 1378
_exptl_crystal_size_max 0.31
_exptl_crystal_size_mid 0.20
_exptl_crystal_size_min 0.08
_refine_diff_density_max 1.394
_refine_diff_density_min -0.696
_refine_diff_density_rms 0.122
_refine_ls_extinction_method none
_refine_ls_goodness_of_fit_ref 1.068
_refine_ls_hydrogen_treatment constr
_refine_ls_matrix_type full
_refine_ls_number_parameters 696
_refine_ls_number_reflns 12543
_refine_ls_number_restraints 0
_refine_ls_restrained_S_all 1.068
_refine_ls_R_factor_all 0.0588
_refine_ls_R_factor_gt 0.0376
_refine_ls_shift/su_max 0.001
_refine_ls_shift/su_mean 0.000
_refine_ls_structure_factor_coef Fsqd
_refine_ls_weighting_details 'calc w=1/[\s^2^(Fo^2^)+(0.0540P)^2^+0.6191P] where P=(Fo^2^+2Fc^2^)/3'
_refine_ls_weighting_scheme calc
_refine_ls_wR_factor_gt 0.0902
_refine_ls_wR_factor_ref 0.1082
_reflns_number_gt 9662
_reflns_number_total 12543
_reflns_threshold_expression I>2\s(I)
_cod_data_source_file om7007937-file001.cif
_cod_data_source_block 5c
_cod_depositor_comments
;
The following automatic conversions were performed:

'_symmetry_cell_setting' value 'Triclinic' changed to 'triclinic'
according to /home/saulius/struct/CIF-dictionaries/cif_core.dic
dictionary named 'cif_core.dic' version 2.4.1 from 2010-06-29.

Automatic conversion script
Id: cif_fix_values 1715 2011-07-08 13:25:40Z adriana 
;
_cod_database_code 4070585

loop_
_symmetry_equiv_pos_as_xyz
'x, y, z'
'-x, -y, -z'

loop_
_atom_site_label
_atom_site_type_symbol
_atom_site_fract_x
_atom_site_fract_y
_atom_site_fract_z
_atom_site_U_iso_or_equiv
_atom_site_adp_type
_atom_site_occupancy
_atom_site_symmetry_multiplicity
_atom_site_calc_flag
_atom_site_refinement_flags
Rh1 Rh 0.53274(2) 0.267366(18) 0.228004(15) 0.02388(8) Uani 1 1 d .
Rh2 Rh 0.43692(2) 0.260980(18) 0.402468(15) 0.02477(8) Uani 1 1 d .
Br Br 0.63128(3) 0.28464(2) 0.34559(2) 0.02933(10) Uani 1 1 d .
P1 P 0.42282(8) 0.41976(6) 0.21234(5) 0.0238(2) Uani 1 1 d .
P2 P 0.31471(8) 0.40873(6) 0.36611(5) 0.02250(19) Uani 1 1 d .
O1 O 0.4237(3) 0.2320(2) 0.09520(17) 0.0534(8) Uani 1 1 d .
O2 O 0.2364(3) 0.2299(2) 0.49612(19) 0.0575(9) Uani 1 1 d .
N10 N 0.7883(3) 0.1293(2) 0.22133(18) 0.0344(8) Uani 1 1 d .
N11 N 0.6595(3) 0.0582(2) 0.24758(18) 0.0335(7) Uani 1 1 d .
N12 N 0.5425(3) 0.0603(2) 0.39091(17) 0.0307(7) Uani 1 1 d .
N13 N 0.6141(3) 0.0853(2) 0.49052(17) 0.0314(7) Uani 1 1 d .
C1 C 0.4641(3) 0.2476(3) 0.1460(2) 0.0325(9) Uani 1 1 d .
C2 C 0.3125(4) 0.2419(3) 0.4584(2) 0.0373(9) Uani 1 1 d .
C10 C 0.6657(3) 0.1426(2) 0.2327(2) 0.0301(8) Uani 1 1 d .
C11 C 0.8565(4) 0.0382(3) 0.2289(3) 0.0478(12) Uani 1 1 d .
H11 H 0.9437 0.0123 0.2234 0.057 Uiso 1 1 calc R
C12 C 0.7767(4) -0.0057(3) 0.2451(2) 0.0443(11) Uani 1 1 d .
H12 H 0.7962 -0.0693 0.2535 0.053 Uiso 1 1 calc R
C13 C 0.8422(4) 0.2010(3) 0.2050(3) 0.0499(12) Uani 1 1 d .
H13A H 0.7770 0.2574 0.1847 0.060 Uiso 1 1 calc R
H13B H 0.9073 0.1850 0.1686 0.060 Uiso 1 1 calc R
H13C H 0.8785 0.2088 0.2507 0.060 Uiso 1 1 calc R
C14 C 0.5472(4) 0.0351(3) 0.2596(2) 0.0366(9) Uani 1 1 d .
H14A H 0.5704 -0.0313 0.2699 0.044 Uiso 1 1 calc R
H14B H 0.4949 0.0563 0.2133 0.044 Uiso 1 1 calc R
C15 C 0.4704(4) 0.0747(3) 0.3227(2) 0.0344(9) Uani 1 1 d .
H15A H 0.4297 0.1404 0.3072 0.041 Uiso 1 1 calc R
H15B H 0.4039 0.0477 0.3326 0.041 Uiso 1 1 calc R
C16 C 0.5395(3) 0.1270(2) 0.4299(2) 0.0272(8) Uani 1 1 d .
C17 C 0.6189(4) -0.0222(3) 0.4274(2) 0.0364(9) Uani 1 1 d .
H17 H 0.6361 -0.0791 0.4115 0.044 Uiso 1 1 calc R
C18 C 0.6635(4) -0.0062(3) 0.4890(2) 0.0372(9) Uani 1 1 d .
H18 H 0.7190 -0.0498 0.5252 0.045 Uiso 1 1 calc R
C19 C 0.6386(4) 0.1316(3) 0.5482(2) 0.0443(10) Uani 1 1 d .
H19A H 0.7273 0.1248 0.5496 0.053 Uiso 1 1 calc R
H19B H 0.6160 0.1056 0.5963 0.053 Uiso 1 1 calc R
H19C H 0.5890 0.1958 0.5375 0.053 Uiso 1 1 calc R
C20 C 0.3843(3) 0.4722(2) 0.29721(19) 0.0265(8) Uani 1 1 d .
H20A H 0.4610 0.4758 0.3190 0.032 Uiso 1 1 calc R
H20B H 0.3254 0.5344 0.2841 0.032 Uiso 1 1 calc R
C21 C 0.5289(3) 0.4732(2) 0.16514(19) 0.0270(8) Uani 1 1 d .
C22 C 0.5745(4) 0.4464(3) 0.0973(2) 0.0423(10) Uani 1 1 d .
H22 H 0.5490 0.4030 0.0776 0.051 Uiso 1 1 calc R
C23 C 0.6558(4) 0.4827(3) 0.0593(3) 0.0540(13) Uani 1 1 d .
H23 H 0.6865 0.4640 0.0135 0.065 Uiso 1 1 calc R
C24 C 0.6935(4) 0.5462(3) 0.0868(3) 0.0484(11) Uani 1 1 d .
H24 H 0.7497 0.5711 0.0600 0.058 Uiso 1 1 calc R
C25 C 0.6497(4) 0.5729(3) 0.1527(2) 0.0395(10) Uani 1 1 d .
H25 H 0.6753 0.6167 0.1716 0.047 Uiso 1 1 calc R
C26 C 0.5679(3) 0.5366(2) 0.1925(2) 0.0321(8) Uani 1 1 d .
H26 H 0.5387 0.5553 0.2386 0.038 Uiso 1 1 calc R
C31 C 0.2789(3) 0.4733(3) 0.15645(19) 0.0285(8) Uani 1 1 d .
C32 C 0.2064(4) 0.4240(3) 0.1386(2) 0.0380(9) Uani 1 1 d .
H32 H 0.2331 0.3605 0.1537 0.046 Uiso 1 1 calc R
C33 C 0.0946(4) 0.4676(4) 0.0985(2) 0.0507(12) Uani 1 1 d .
H33 H 0.0446 0.4342 0.0860 0.061 Uiso 1 1 calc R
C34 C 0.0567(4) 0.5600(4) 0.0770(2) 0.0553(13) Uani 1 1 d .
H34 H -0.0195 0.5895 0.0493 0.066 Uiso 1 1 calc R
C35 C 0.1263(4) 0.6097(3) 0.0946(2) 0.0473(11) Uani 1 1 d .
H35 H 0.0986 0.6732 0.0797 0.057 Uiso 1 1 calc R
C36 C 0.2381(4) 0.5663(3) 0.1345(2) 0.0359(9) Uani 1 1 d .
H36 H 0.2873 0.6003 0.1469 0.043 Uiso 1 1 calc R
C41 C 0.1618(3) 0.4251(2) 0.32561(19) 0.0258(7) Uani 1 1 d .
C42 C 0.1273(4) 0.3510(2) 0.3174(2) 0.0317(8) Uani 1 1 d .
H42 H 0.1840 0.2919 0.3325 0.038 Uiso 1 1 calc R
C43 C 0.0113(4) 0.3624(3) 0.2876(2) 0.0392(10) Uani 1 1 d .
H43 H -0.0119 0.3113 0.2832 0.047 Uiso 1 1 calc R
C44 C -0.0696(4) 0.4471(3) 0.2646(2) 0.0428(10) Uani 1 1 d .
H44 H -0.1492 0.4547 0.2441 0.051 Uiso 1 1 calc R
C45 C -0.0363(4) 0.5225(3) 0.2709(2) 0.0390(10) Uani 1 1 d .
H45 H -0.0924 0.5813 0.2540 0.047 Uiso 1 1 calc R
C46 C 0.0788(3) 0.5110(2) 0.3019(2) 0.0303(8) Uani 1 1 d .
H46 H 0.1013 0.5623 0.3069 0.036 Uiso 1 1 calc R
C51 C 0.2760(3) 0.4791(2) 0.43980(19) 0.0250(7) Uani 1 1 d .
C52 C 0.1805(4) 0.4755(3) 0.4867(2) 0.0413(10) Uani 1 1 d .
H52 H 0.1327 0.4385 0.4791 0.050 Uiso 1 1 calc R
C53 C 0.1537(4) 0.5252(3) 0.5445(2) 0.0499(12) Uani 1 1 d .
H53 H 0.0877 0.5223 0.5764 0.060 Uiso 1 1 calc R
C54 C 0.2227(4) 0.5793(3) 0.5562(2) 0.0463(11) Uani 1 1 d .
H54 H 0.2040 0.6138 0.5958 0.056 Uiso 1 1 calc R
C55 C 0.3172(4) 0.5827(3) 0.5104(2) 0.0432(10) Uani 1 1 d .
H55 H 0.3649 0.6197 0.5183 0.052 Uiso 1 1 calc R
C56 C 0.3450(4) 0.5328(3) 0.4523(2) 0.0351(9) Uani 1 1 d .
H56 H 0.4118 0.5354 0.4210 0.042 Uiso 1 1 calc R
C61 C -0.0504(4) 0.7594(3) 0.2587(2) 0.0382(10) Uani 1 1 d .
H61 H -0.1117 0.7507 0.2289 0.046 Uiso 1 1 calc R
C62 C -0.0542(4) 0.7423(3) 0.3342(3) 0.0437(11) Uani 1 1 d .
H62 H -0.1166 0.7209 0.3572 0.052 Uiso 1 1 calc R
C63 C 0.0341(4) 0.7566(3) 0.3763(3) 0.0477(11) Uani 1 1 d .
H63 H 0.0333 0.7448 0.4290 0.057 Uiso 1 1 calc R
C64 C 0.1243(4) 0.7882(3) 0.3422(2) 0.0418(10) Uani 1 1 d .
H64 H 0.1833 0.7984 0.3728 0.050 Uiso 1 1 calc R
C65 C 0.1333(3) 0.8060(2) 0.2642(2) 0.0299(8) Uani 1 1 d .
C66 C 0.0418(3) 0.7892(2) 0.2250(2) 0.0324(9) Uani 1 1 d .
H66 H 0.0427 0.7987 0.1722 0.039 Uiso 1 1 calc R
C71 C 0.2549(3) 0.8217(2) 0.1381(2) 0.0281(8) Uani 1 1 d .
C72 C 0.3555(4) 0.7546(3) 0.1147(2) 0.0354(9) Uani 1 1 d .
H72 H 0.4205 0.7201 0.1499 0.042 Uiso 1 1 calc R
C73 C 0.3654(4) 0.7356(3) 0.0425(2) 0.0488(11) Uani 1 1 d .
H73 H 0.4363 0.6893 0.0292 0.059 Uiso 1 1 calc R
C74 C 0.2736(5) 0.7834(3) -0.0095(2) 0.0506(12) Uani 1 1 d .
H74 H 0.2796 0.7701 -0.0588 0.061 Uiso 1 1 calc R
C75 C 0.1724(5) 0.8508(3) 0.0103(2) 0.0512(12) Uani 1 1 d .
H75 H 0.1083 0.8846 -0.0256 0.061 Uiso 1 1 calc R
C76 C 0.1632(4) 0.8699(3) 0.0825(2) 0.0380(9) Uani 1 1 d .
H76 H 0.0925 0.9172 0.0947 0.046 Uiso 1 1 calc R
C81 C 0.3795(3) 0.7901(2) 0.26850(19) 0.0254(8) Uani 1 1 d .
C82 C 0.4108(3) 0.7093(3) 0.3172(2) 0.0349(9) Uani 1 1 d .
H82 H 0.3488 0.6818 0.3279 0.042 Uiso 1 1 calc R
C83 C 0.5281(4) 0.6665(3) 0.3512(2) 0.0393(10) Uani 1 1 d .
H83 H 0.5439 0.6121 0.3850 0.047 Uiso 1 1 calc R
C84 C 0.6205(4) 0.7026(3) 0.3361(2) 0.0393(10) Uani 1 1 d .
H84 H 0.7010 0.6737 0.3590 0.047 Uiso 1 1 calc R
C85 C 0.5950(4) 0.7820(3) 0.2869(3) 0.0427(10) Uani 1 1 d .
H85 H 0.6587 0.8075 0.2748 0.051 Uiso 1 1 calc R
C86 C 0.4764(3) 0.8244(3) 0.2552(2) 0.0346(9) Uani 1 1 d .
H86 H 0.4607 0.8797 0.2226 0.042 Uiso 1 1 calc R
C91 C 0.2125(3) 0.9510(2) 0.2245(2) 0.0311(8) Uani 1 1 d .
C92 C 0.2428(4) 1.0057(3) 0.1655(2) 0.0392(10) Uani 1 1 d .
H92 H 0.2748 0.9803 0.1222 0.047 Uiso 1 1 calc R
C93 C 0.2284(4) 1.0956(3) 0.1668(3) 0.0481(11) Uani 1 1 d .
H93 H 0.2494 1.1307 0.1250 0.058 Uiso 1 1 calc R
C94 C 0.1833(4) 1.1336(3) 0.2297(3) 0.0503(12) Uani 1 1 d .
H94 H 0.1750 1.1946 0.2318 0.060 Uiso 1 1 calc R
C95 C 0.1506(4) 1.0826(3) 0.2889(3) 0.0441(11) Uani 1 1 d .
H95 H 0.1179 1.1086 0.3318 0.053 Uiso 1 1 calc R
C96 C 0.1653(3) 0.9932(3) 0.2861(2) 0.0344(9) Uani 1 1 d .
H96 H 0.1424 0.9590 0.3278 0.041 Uiso 1 1 calc R
B B 0.2427(4) 0.8419(3) 0.2240(2) 0.0271(9) Uani 1 1 d .
C11S C 0.2018(6) 0.0752(5) -0.0515(4) 0.0876(19) Uiso 1 1 d .
H11S H 0.1385 0.0483 -0.0456 0.105 Uiso 1 1 calc R
C12S C 0.3158(6) 0.0234(5) -0.0640(4) 0.090(2) Uiso 1 1 d .
H12S H 0.3339 -0.0392 -0.0650 0.108 Uiso 1 1 calc R
C13S C 0.4088(8) 0.0625(5) -0.0756(4) 0.110(2) Uiso 1 1 d .
H13S H 0.4925 0.0279 -0.0835 0.132 Uiso 1 1 calc R
C14S C 0.3723(8) 0.1551(5) -0.0749(4) 0.105(2) Uiso 1 1 d .
H14S H 0.4323 0.1845 -0.0852 0.127 Uiso 1 1 calc R
C15S C 0.2595(8) 0.2028(6) -0.0608(5) 0.118(3) Uiso 1 1 d .
H15S H 0.2392 0.2656 -0.0602 0.142 Uiso 1 1 calc R
C16S C 0.1696(8) 0.1635(6) -0.0467(4) 0.113(3) Uiso 1 1 d .
H16S H 0.0879 0.1971 -0.0340 0.135 Uiso 1 1 calc R
C21S C 0.0712(6) -0.0490(4) 0.5617(4) 0.0776(17) Uiso 1 1 d .
H21S H 0.1199 -0.0836 0.6045 0.093 Uiso 1 1 calc R
C22S C 0.0411(5) 0.0408(4) 0.5499(3) 0.0755(16) Uiso 1 1 d .
H22S H 0.0701 0.0694 0.5842 0.091 Uiso 1 1 calc R
C23S C -0.0302(6) 0.0920(4) 0.4895(3) 0.0801(17) Uiso 1 1 d .
H23S H -0.0520 0.1557 0.4822 0.096 Uiso 1 1 calc R

loop_
_atom_site_aniso_label
_atom_site_aniso_U_11
_atom_site_aniso_U_22
_atom_site_aniso_U_33
_atom_site_aniso_U_23
_atom_site_aniso_U_13
_atom_site_aniso_U_12
Rh1 0.02348(15) 0.02400(15) 0.02523(15) -0.00784(11) 0.00050(11) -0.00757(11)
Rh2 0.02521(15) 0.02237(15) 0.02562(16) -0.00230(11) 0.00065(11) -0.00705(11)
Br 0.02665(19) 0.0350(2) 0.0288(2) -0.00895(16) -0.00071(15) -0.01161(15)
P1 0.0272(5) 0.0247(5) 0.0205(5) -0.0056(4) 0.0030(4) -0.0092(4)
P2 0.0258(5) 0.0211(4) 0.0215(5) -0.0040(4) 0.0029(4) -0.0087(4)
O1 0.059(2) 0.069(2) 0.0397(18) -0.0250(16) -0.0051(15) -0.0232(17)
O2 0.0474(19) 0.0481(19) 0.067(2) 0.0109(16) 0.0251(17) -0.0123(15)
N10 0.0234(16) 0.0412(19) 0.0398(19) -0.0166(15) -0.0010(14) -0.0079(14)
N11 0.0345(18) 0.0273(17) 0.0364(19) -0.0128(14) -0.0041(14) -0.0036(14)
N12 0.0298(17) 0.0252(16) 0.0358(18) 0.0012(14) -0.0022(14) -0.0097(13)
N13 0.0290(17) 0.0299(17) 0.0334(18) 0.0009(14) -0.0020(14) -0.0097(14)
C1 0.032(2) 0.036(2) 0.032(2) -0.0108(17) 0.0037(17) -0.0110(17)
C2 0.041(2) 0.025(2) 0.039(2) 0.0033(17) 0.0023(19) -0.0052(17)
C10 0.0265(19) 0.035(2) 0.030(2) -0.0131(16) -0.0044(15) -0.0081(16)
C11 0.029(2) 0.051(3) 0.055(3) -0.023(2) -0.009(2) 0.005(2)
C12 0.039(2) 0.030(2) 0.053(3) -0.0153(19) -0.012(2) 0.0078(19)
C13 0.034(2) 0.073(3) 0.055(3) -0.026(2) 0.007(2) -0.027(2)
C14 0.040(2) 0.029(2) 0.044(2) -0.0081(18) -0.0074(19) -0.0155(18)
C15 0.032(2) 0.029(2) 0.043(2) -0.0041(17) -0.0054(17) -0.0111(17)
C16 0.0235(18) 0.0252(18) 0.033(2) -0.0009(15) 0.0026(15) -0.0093(15)
C17 0.036(2) 0.0228(19) 0.045(2) 0.0036(17) -0.0018(18) -0.0066(17)
C18 0.031(2) 0.032(2) 0.040(2) 0.0060(18) -0.0023(18) -0.0048(17)
C19 0.041(2) 0.051(3) 0.040(2) -0.004(2) -0.0082(19) -0.015(2)
C20 0.0303(19) 0.0266(19) 0.0256(19) -0.0065(15) 0.0038(15) -0.0125(15)
C21 0.0263(18) 0.0284(19) 0.0233(19) 0.0009(15) 0.0032(15) -0.0076(15)
C22 0.054(3) 0.047(3) 0.029(2) -0.0128(19) 0.0128(19) -0.020(2)
C23 0.060(3) 0.070(3) 0.035(3) -0.011(2) 0.025(2) -0.026(3)
C24 0.034(2) 0.060(3) 0.048(3) 0.005(2) 0.012(2) -0.018(2)
C25 0.033(2) 0.040(2) 0.046(3) 0.0039(19) -0.0036(19) -0.0176(18)
C26 0.033(2) 0.032(2) 0.032(2) -0.0049(16) 0.0032(16) -0.0121(17)
C31 0.0261(19) 0.039(2) 0.0187(18) -0.0081(15) 0.0033(14) -0.0068(16)
C32 0.038(2) 0.046(2) 0.030(2) -0.0120(18) 0.0029(17) -0.0121(19)
C33 0.036(2) 0.082(4) 0.041(3) -0.023(2) -0.001(2) -0.021(2)
C34 0.034(2) 0.080(4) 0.034(3) -0.008(2) -0.0072(19) 0.006(2)
C35 0.038(2) 0.051(3) 0.038(2) -0.001(2) -0.0016(19) 0.002(2)
C36 0.035(2) 0.038(2) 0.031(2) -0.0044(17) 0.0027(17) -0.0071(18)
C41 0.0262(18) 0.0293(19) 0.0224(18) -0.0052(15) 0.0033(14) -0.0096(15)
C42 0.035(2) 0.0277(19) 0.032(2) -0.0054(16) -0.0001(16) -0.0097(16)
C43 0.038(2) 0.043(2) 0.044(2) -0.0103(19) -0.0049(19) -0.0207(19)
C44 0.030(2) 0.058(3) 0.041(2) -0.010(2) -0.0060(18) -0.014(2)
C45 0.031(2) 0.038(2) 0.042(2) -0.0059(19) -0.0006(18) -0.0029(18)
C46 0.031(2) 0.029(2) 0.031(2) -0.0060(16) 0.0021(16) -0.0089(16)
C51 0.0272(18) 0.0258(18) 0.0211(18) -0.0042(14) 0.0010(14) -0.0072(15)
C52 0.041(2) 0.060(3) 0.036(2) -0.022(2) 0.0133(18) -0.029(2)
C53 0.040(2) 0.084(4) 0.036(2) -0.029(2) 0.0197(19) -0.028(2)
C54 0.051(3) 0.055(3) 0.039(2) -0.030(2) 0.007(2) -0.016(2)
C55 0.055(3) 0.048(3) 0.040(2) -0.021(2) 0.010(2) -0.030(2)
C56 0.041(2) 0.042(2) 0.030(2) -0.0122(18) 0.0094(17) -0.0218(19)
C61 0.026(2) 0.035(2) 0.057(3) -0.012(2) 0.0004(19) -0.0121(17)
C62 0.029(2) 0.036(2) 0.070(3) -0.011(2) 0.013(2) -0.0160(18)
C63 0.046(3) 0.056(3) 0.045(3) -0.010(2) 0.014(2) -0.022(2)
C64 0.035(2) 0.061(3) 0.039(2) -0.013(2) 0.0041(18) -0.027(2)
C65 0.0239(18) 0.030(2) 0.037(2) -0.0091(16) 0.0028(16) -0.0094(16)
C66 0.0259(19) 0.030(2) 0.041(2) -0.0091(17) -0.0001(17) -0.0079(16)
C71 0.0281(19) 0.031(2) 0.029(2) -0.0053(16) 0.0029(15) -0.0158(16)
C72 0.035(2) 0.039(2) 0.035(2) -0.0073(18) 0.0034(17) -0.0152(18)
C73 0.056(3) 0.058(3) 0.039(3) -0.019(2) 0.010(2) -0.023(2)
C74 0.065(3) 0.069(3) 0.029(2) -0.015(2) 0.007(2) -0.033(3)
C75 0.059(3) 0.061(3) 0.032(2) 0.004(2) -0.015(2) -0.023(3)
C76 0.036(2) 0.039(2) 0.038(2) -0.0047(18) -0.0011(18) -0.0122(18)
C81 0.0254(18) 0.0273(19) 0.0256(19) -0.0094(15) 0.0045(14) -0.0095(15)
C82 0.030(2) 0.035(2) 0.045(2) -0.0049(18) 0.0001(17) -0.0179(17)
C83 0.039(2) 0.034(2) 0.044(2) 0.0061(18) -0.0055(19) -0.0173(18)
C84 0.026(2) 0.039(2) 0.050(3) -0.0043(19) -0.0093(18) -0.0080(18)
C85 0.027(2) 0.036(2) 0.067(3) 0.000(2) -0.004(2) -0.0163(18)
C86 0.0264(19) 0.028(2) 0.049(2) -0.0001(17) 0.0000(17) -0.0108(16)
C91 0.0205(18) 0.033(2) 0.037(2) -0.0068(17) -0.0016(16) -0.0051(16)
C92 0.036(2) 0.035(2) 0.049(3) -0.0102(19) 0.0017(19) -0.0131(18)
C93 0.044(3) 0.036(2) 0.064(3) 0.000(2) -0.004(2) -0.015(2)
C94 0.038(2) 0.031(2) 0.080(4) -0.015(2) -0.015(2) -0.0055(19)
C95 0.031(2) 0.045(3) 0.055(3) -0.023(2) -0.007(2) -0.0025(19)
C96 0.0219(18) 0.041(2) 0.037(2) -0.0094(18) -0.0044(16) -0.0050(17)
B 0.021(2) 0.031(2) 0.030(2) -0.0074(18) 0.0003(17) -0.0084(17)

loop_
_atom_type_symbol
_atom_type_description
_atom_type_scat_dispersion_real
_atom_type_scat_dispersion_imag
_atom_type_scat_source
C C 0.0033 0.0016 'International Tables Vol C Tables 4.2.6.8 and 6.1.1.4'
H H 0.0000 0.0000 'International Tables Vol C Tables 4.2.6.8 and 6.1.1.4'
B B 0.0013 0.0007 'International Tables Vol C Tables 4.2.6.8 and 6.1.1.4'
N N 0.0061 0.0033 'International Tables Vol C Tables 4.2.6.8 and 6.1.1.4'
O O 0.0106 0.0060 'International Tables Vol C Tables 4.2.6.8 and 6.1.1.4'
P P 0.1023 0.0942 'International Tables Vol C Tables 4.2.6.8 and 6.1.1.4'
Br Br -0.2901 2.4595 'International Tables Vol C Tables 4.2.6.8 and 6.1.1.4'
Rh Rh -1.1178 0.9187 'International Tables Vol C Tables 4.2.6.8 and 6.1.1.4'

loop_
_geom_angle_atom_site_label_1
_geom_angle_atom_site_label_2
_geom_angle_atom_site_label_3
_geom_angle
_geom_angle_site_symmetry_3
C1 Rh1 C10 88.97(15) .
C1 Rh1 P1 94.79(12) .
C10 Rh1 P1 165.91(11) .
C1 Rh1 Br 176.40(12) .
C10 Rh1 Br 88.16(10) .
P1 Rh1 Br 88.51(3) .
C2 Rh2 C16 89.23(15) .
C2 Rh2 P2 90.07(12) .
C16 Rh2 P2 176.30(10) .
C2 Rh2 Br 169.94(13) .
C16 Rh2 Br 87.81(10) .
P2 Rh2 Br 93.48(3) .
Rh1 Br Rh2 82.279(14) .
C31 P1 C21 102.82(17) .
C31 P1 C20 101.95(16) .
C21 P1 C20 103.77(16) .
C31 P1 Rh1 124.09(12) .
C21 P1 Rh1 104.85(12) .
C20 P1 Rh1 116.90(12) .
C20 P2 C41 104.53(17) .
C20 P2 C51 102.59(16) .
C41 P2 C51 102.67(16) .
C20 P2 Rh2 114.42(12) .
C41 P2 Rh2 115.30(12) .
C51 P2 Rh2 115.69(12) .
C10 N10 C11 111.1(3) .
C10 N10 C13 124.7(3) .
C11 N10 C13 124.2(3) .
C10 N11 C12 110.6(3) .
C10 N11 C14 126.1(3) .
C12 N11 C14 123.1(3) .
C16 N12 C17 110.2(3) .
C16 N12 C15 123.7(3) .
C17 N12 C15 126.0(3) .
C16 N13 C18 110.4(3) .
C16 N13 C19 124.0(3) .
C18 N13 C19 125.5(3) .
O1 C1 Rh1 177.6(4) .
O2 C2 Rh2 177.3(4) .
N11 C10 N10 104.1(3) .
N11 C10 Rh1 132.2(3) .
N10 C10 Rh1 123.7(3) .
C12 C11 N10 106.8(4) .
C11 C12 N11 107.4(4) .
N11 C14 C15 114.2(3) .
N12 C15 C14 113.7(3) .
N13 C16 N12 105.1(3) .
N13 C16 Rh2 128.6(3) .
N12 C16 Rh2 126.2(3) .
C18 C17 N12 106.9(3) .
C17 C18 N13 107.3(3) .
P2 C20 P1 111.95(18) .
C26 C21 C22 118.6(3) .
C26 C21 P1 124.5(3) .
C22 C21 P1 116.9(3) .
C23 C22 C21 120.1(4) .
C22 C23 C24 120.9(4) .
C25 C24 C23 119.6(4) .
C24 C25 C26 120.7(4) .
C21 C26 C25 120.2(4) .
C32 C31 C36 119.5(4) .
C32 C31 P1 121.4(3) .
C36 C31 P1 119.1(3) .
C31 C32 C33 119.8(4) .
C34 C33 C32 119.6(4) .
C35 C34 C33 121.5(4) .
C34 C35 C36 119.1(4) .
C35 C36 C31 120.6(4) .
C42 C41 C46 118.8(3) .
C42 C41 P2 120.2(3) .
C46 C41 P2 121.0(3) .
C43 C42 C41 120.8(4) .
C44 C43 C42 119.9(4) .
C43 C44 C45 120.4(4) .
C46 C45 C44 119.5(4) .
C45 C46 C41 120.5(4) .
C52 C51 C56 118.7(3) .
C52 C51 P2 119.8(3) .
C56 C51 P2 121.3(3) .
C51 C52 C53 120.5(4) .
C52 C53 C54 120.3(4) .
C55 C54 C53 119.4(4) .
C54 C55 C56 120.7(4) .
C51 C56 C55 120.3(4) .
C62 C61 C66 120.7(4) .
C61 C62 C63 118.7(4) .
C62 C63 C64 120.2(4) .
C63 C64 C65 123.4(4) .
C66 C65 C64 113.4(3) .
C66 C65 B 123.5(3) .
C64 C65 B 123.1(3) .
C61 C66 C65 123.6(4) .
C72 C71 C76 114.8(3) .
C72 C71 B 122.7(3) .
C76 C71 B 122.5(3) .
C73 C72 C71 123.1(4) .
C74 C73 C72 120.1(4) .
C73 C74 C75 119.3(4) .
C74 C75 C76 120.4(4) .
C75 C76 C71 122.2(4) .
C86 C81 C82 114.3(3) .
C86 C81 B 120.3(3) .
C82 C81 B 125.4(3) .
C83 C82 C81 123.5(3) .
C84 C83 C82 120.1(4) .
C83 C84 C85 118.8(4) .
C84 C85 C86 119.9(4) .
C81 C86 C85 123.4(4) .
C92 C91 C96 115.2(4) .
C92 C91 B 121.7(3) .
C96 C91 B 122.9(3) .
C93 C92 C91 123.1(4) .
C94 C93 C92 119.3(4) .
C95 C94 C93 119.6(4) .
C94 C95 C96 119.9(4) .
C95 C96 C91 122.8(4) .
C71 B C65 109.2(3) .
C71 B C91 109.5(3) .
C65 B C91 112.1(3) .
C71 B C81 109.0(3) .
C65 B C81 111.1(3) .
C91 B C81 106.0(3) .
C12S C11S C16S 124.2(8) .
C11S C12S C13S 118.6(7) .
C14S C13S C12S 116.5(8) .
C15S C14S C13S 122.6(9) .
C14S C15S C16S 120.7(9) .
C11S C16S C15S 117.2(8) .
C22S C21S C23S 119.6(6) 2_556
C21S C22S C23S 121.3(6) .
C22S C23S C21S 119.1(6) 2_556

loop_
_geom_bond_atom_site_label_1
_geom_bond_atom_site_label_2
_geom_bond_distance
_geom_bond_site_symmetry_2
Rh1 C1 1.815(4) .
Rh1 C10 2.048(4) .
Rh1 P1 2.3055(9) .
Rh1 Br 2.5310(5) .
Rh2 C2 1.808(4) .
Rh2 C16 2.051(3) .
Rh2 P2 2.3010(9) .
Rh2 Br 2.5413(5) .
P1 C31 1.824(4) .
P1 C21 1.829(4) .
P1 C20 1.843(3) .
P2 C20 1.826(4) .
P2 C41 1.827(4) .
P2 C51 1.831(3) .
O1 C1 1.137(5) .
O2 C2 1.144(5) .
N10 C10 1.357(5) .
N10 C11 1.385(5) .
N10 C13 1.458(5) .
N11 C10 1.355(5) .
N11 C12 1.388(5) .
N11 C14 1.448(5) .
N12 C16 1.356(5) .
N12 C17 1.386(5) .
N12 C15 1.449(5) .
N13 C16 1.350(5) .
N13 C18 1.380(5) .
N13 C19 1.451(5) .
C11 C12 1.323(6) .
C14 C15 1.515(5) .
C17 C18 1.334(6) .
C21 C26 1.388(5) .
C21 C22 1.401(5) .
C22 C23 1.371(6) .
C23 C24 1.381(6) .
C24 C25 1.363(6) .
C25 C26 1.390(5) .
C31 C32 1.386(5) .
C31 C36 1.392(5) .
C32 C33 1.391(6) .
C33 C34 1.383(7) .
C34 C35 1.365(7) .
C35 C36 1.389(6) .
C41 C42 1.389(5) .
C41 C46 1.389(5) .
C42 C43 1.383(5) .
C43 C44 1.364(6) .
C44 C45 1.394(6) .
C45 C46 1.382(5) .
C51 C52 1.380(5) .
C51 C56 1.383(5) .
C52 C53 1.381(5) .
C53 C54 1.384(6) .
C54 C55 1.358(6) .
C55 C56 1.387(5) .
C61 C62 1.363(6) .
C61 C66 1.388(5) .
C62 C63 1.375(6) .
C63 C64 1.384(6) .
C64 C65 1.415(5) .
C65 C66 1.393(5) .
C65 B 1.651(5) .
C71 C72 1.393(5) .
C71 C76 1.407(5) .
C71 B 1.638(5) .
C72 C73 1.387(6) .
C73 C74 1.365(6) .
C74 C75 1.373(6) .
C75 C76 1.387(6) .
C81 C86 1.386(5) .
C81 C82 1.391(5) .
C81 B 1.662(5) .
C82 C83 1.390(5) .
C83 C84 1.362(5) .
C84 C85 1.382(6) .
C85 C86 1.386(5) .
C91 C92 1.392(6) .
C91 C96 1.400(5) .
C91 B 1.655(5) .
C92 C93 1.389(6) .
C93 C94 1.386(6) .
C94 C95 1.372(6) .
C95 C96 1.386(6) .
C11S C12S 1.322(8) .
C11S C16S 1.346(9) .
C12S C13S 1.394(9) .
C13S C14S 1.394(10) .
C14S C15S 1.300(10) .
C15S C16S 1.367(10) .
C21S C22S 1.338(8) .
C21S C23S 1.407(8) 2_556
C22S C23S 1.364(8) .
C23S C21S 1.407(8) 2_556

loop_
_geom_torsion_atom_site_label_1
_geom_torsion_atom_site_label_2
_geom_torsion_atom_site_label_3
_geom_torsion_atom_site_label_4
_geom_torsion
_geom_torsion_site_symmetry_1
_geom_torsion_site_symmetry_3
_geom_torsion_site_symmetry_4
C1 Rh1 Br Rh2 -69.6(19) . . .
C10 Rh1 Br Rh2 -106.98(11) . . .
P1 Rh1 Br Rh2 86.72(3) . . .
C2 Rh2 Br Rh1 168.3(7) . . .
C16 Rh2 Br Rh1 95.32(10) . . .
P2 Rh2 Br Rh1 -81.21(2) . . .
C1 Rh1 P1 C31 20.35(19) . . .
C10 Rh1 P1 C31 125.4(4) . . .
Br Rh1 P1 C31 -158.20(14) . . .
C1 Rh1 P1 C21 -96.82(17) . . .
C10 Rh1 P1 C21 8.3(4) . . .
Br Rh1 P1 C21 84.63(12) . . .
C1 Rh1 P1 C20 148.94(18) . . .
C10 Rh1 P1 C20 -106.0(4) . . .
Br Rh1 P1 C20 -29.61(13) . . .
C2 Rh2 P2 C20 -175.41(18) . . .
C16 Rh2 P2 C20 -96.3(16) . . .
Br Rh2 P2 C20 14.00(13) . . .
C2 Rh2 P2 C41 -54.13(18) . . .
C16 Rh2 P2 C41 25.0(16) . . .
Br Rh2 P2 C41 135.28(12) . . .
C2 Rh2 P2 C51 65.64(19) . . .
C16 Rh2 P2 C51 144.7(16) . . .
Br Rh2 P2 C51 -104.95(13) . . .
C10 Rh1 C1 O1 12(9) . . .
P1 Rh1 C1 O1 178(100) . . .
Br Rh1 C1 O1 -26(10) . . .
C16 Rh2 C2 O2 79(8) . . .
P2 Rh2 C2 O2 -104(8) . . .
Br Rh2 C2 O2 6(8) . . .
C12 N11 C10 N10 -0.1(4) . . .
C14 N11 C10 N10 -176.1(3) . . .
C12 N11 C10 Rh1 -179.2(3) . . .
C14 N11 C10 Rh1 4.8(6) . . .
C11 N10 C10 N11 0.1(4) . . .
C13 N10 C10 N11 -178.5(3) . . .
C11 N10 C10 Rh1 179.3(3) . . .
C13 N10 C10 Rh1 0.6(5) . . .
C1 Rh1 C10 N11 -67.8(4) . . .
P1 Rh1 C10 N11 -173.5(2) . . .
Br Rh1 C10 N11 110.1(3) . . .
C1 Rh1 C10 N10 113.3(3) . . .
P1 Rh1 C10 N10 7.6(7) . . .
Br Rh1 C10 N10 -68.8(3) . . .
C10 N10 C11 C12 0.0(5) . . .
C13 N10 C11 C12 178.6(4) . . .
N10 C11 C12 N11 0.0(5) . . .
C10 N11 C12 C11 0.1(5) . . .
C14 N11 C12 C11 176.3(4) . . .
C10 N11 C14 C15 -57.7(5) . . .
C12 N11 C14 C15 126.8(4) . . .
C16 N12 C15 C14 128.8(4) . . .
C17 N12 C15 C14 -54.2(5) . . .
N11 C14 C15 N12 -49.1(4) . . .
C18 N13 C16 N12 0.3(4) . . .
C19 N13 C16 N12 179.9(3) . . .
C18 N13 C16 Rh2 178.2(3) . . .
C19 N13 C16 Rh2 -2.3(5) . . .
C17 N12 C16 N13 -0.1(4) . . .
C15 N12 C16 N13 177.3(3) . . .
C17 N12 C16 Rh2 -178.0(3) . . .
C15 N12 C16 Rh2 -0.6(5) . . .
C2 Rh2 C16 N13 -85.1(3) . . .
P2 Rh2 C16 N13 -164.3(13) . . .
Br Rh2 C16 N13 85.2(3) . . .
C2 Rh2 C16 N12 92.3(3) . . .
P2 Rh2 C16 N12 13.2(18) . . .
Br Rh2 C16 N12 -97.3(3) . . .
C16 N12 C17 C18 -0.2(4) . . .
C15 N12 C17 C18 -177.5(3) . . .
N12 C17 C18 N13 0.4(4) . . .
C16 N13 C18 C17 -0.5(4) . . .
C19 N13 C18 C17 -180.0(4) . . .
C41 P2 C20 P1 -69.1(2) . . .
C51 P2 C20 P1 -175.95(18) . . .
Rh2 P2 C20 P1 57.9(2) . . .
C31 P1 C20 P2 89.3(2) . . .
C21 P1 C20 P2 -164.08(19) . . .
Rh1 P1 C20 P2 -49.2(2) . . .
C31 P1 C21 C26 107.2(3) . . .
C20 P1 C21 C26 1.2(4) . . .
Rh1 P1 C21 C26 -121.9(3) . . .
C31 P1 C21 C22 -73.8(3) . . .
C20 P1 C21 C22 -179.7(3) . . .
Rh1 P1 C21 C22 57.1(3) . . .
C26 C21 C22 C23 -0.1(6) . . .
P1 C21 C22 C23 -179.1(4) . . .
C21 C22 C23 C24 -0.3(7) . . .
C22 C23 C24 C25 0.2(7) . . .
C23 C24 C25 C26 0.3(7) . . .
C22 C21 C26 C25 0.5(6) . . .
P1 C21 C26 C25 179.5(3) . . .
C24 C25 C26 C21 -0.6(6) . . .
C21 P1 C31 C32 138.3(3) . . .
C20 P1 C31 C32 -114.4(3) . . .
Rh1 P1 C31 C32 20.1(4) . . .
C21 P1 C31 C36 -44.9(3) . . .
C20 P1 C31 C36 62.4(3) . . .
Rh1 P1 C31 C36 -163.0(2) . . .
C36 C31 C32 C33 0.5(6) . . .
P1 C31 C32 C33 177.3(3) . . .
C31 C32 C33 C34 -0.1(6) . . .
C32 C33 C34 C35 -0.4(7) . . .
C33 C34 C35 C36 0.6(7) . . .
C34 C35 C36 C31 -0.1(6) . . .
C32 C31 C36 C35 -0.4(6) . . .
P1 C31 C36 C35 -177.3(3) . . .
C20 P2 C41 C42 125.4(3) . . .
C51 P2 C41 C42 -127.8(3) . . .
Rh2 P2 C41 C42 -1.1(3) . . .
C20 P2 C41 C46 -53.9(3) . . .
C51 P2 C41 C46 52.9(3) . . .
Rh2 P2 C41 C46 179.6(2) . . .
C46 C41 C42 C43 -1.3(6) . . .
P2 C41 C42 C43 179.3(3) . . .
C41 C42 C43 C44 1.3(6) . . .
C42 C43 C44 C45 -0.1(6) . . .
C43 C44 C45 C46 -1.0(6) . . .
C44 C45 C46 C41 1.0(6) . . .
C42 C41 C46 C45 0.2(5) . . .
P2 C41 C46 C45 179.6(3) . . .
C20 P2 C51 C52 154.0(3) . . .
C41 P2 C51 C52 45.7(3) . . .
Rh2 P2 C51 C52 -80.7(3) . . .
C20 P2 C51 C56 -29.6(3) . . .
C41 P2 C51 C56 -137.8(3) . . .
Rh2 P2 C51 C56 95.7(3) . . .
C56 C51 C52 C53 0.7(6) . . .
P2 C51 C52 C53 177.2(4) . . .
C51 C52 C53 C54 -0.1(7) . . .
C52 C53 C54 C55 -0.3(7) . . .
C53 C54 C55 C56 0.1(7) . . .
C52 C51 C56 C55 -0.8(6) . . .
P2 C51 C56 C55 -177.3(3) . . .
C54 C55 C56 C51 0.5(7) . . .
C66 C61 C62 C63 1.0(6) . . .
C61 C62 C63 C64 0.3(6) . . .
C62 C63 C64 C65 -1.1(7) . . .
C63 C64 C65 C66 0.4(6) . . .
C63 C64 C65 B -178.9(4) . . .
C62 C61 C66 C65 -1.8(6) . . .
C64 C65 C66 C61 1.0(5) . . .
B C65 C66 C61 -179.8(3) . . .
C76 C71 C72 C73 -0.3(6) . . .
B C71 C72 C73 178.6(4) . . .
C71 C72 C73 C74 -0.4(7) . . .
C72 C73 C74 C75 0.7(7) . . .
C73 C74 C75 C76 -0.4(7) . . .
C74 C75 C76 C71 -0.4(7) . . .
C72 C71 C76 C75 0.7(6) . . .
B C71 C76 C75 -178.2(4) . . .
C86 C81 C82 C83 1.2(6) . . .
B C81 C82 C83 177.5(4) . . .
C81 C82 C83 C84 -1.6(6) . . .
C82 C83 C84 C85 0.2(6) . . .
C83 C84 C85 C86 1.4(6) . . .
C82 C81 C86 C85 0.4(6) . . .
B C81 C86 C85 -176.1(4) . . .
C84 C85 C86 C81 -1.7(7) . . .
C96 C91 C92 C93 0.3(6) . . .
B C91 C92 C93 -174.4(4) . . .
C91 C92 C93 C94 0.7(6) . . .
C92 C93 C94 C95 -1.6(6) . . .
C93 C94 C95 C96 1.3(6) . . .
C94 C95 C96 C91 -0.2(6) . . .
C92 C91 C96 C95 -0.6(5) . . .
B C91 C96 C95 174.1(3) . . .
C72 C71 B C65 -107.5(4) . . .
C76 C71 B C65 71.3(4) . . .
C72 C71 B C91 129.5(4) . . .
C76 C71 B C91 -51.7(4) . . .
C72 C71 B C81 14.0(5) . . .
C76 C71 B C81 -167.2(3) . . .
C66 C65 B C71 -18.8(5) . . .
C64 C65 B C71 160.4(4) . . .
C66 C65 B C91 102.6(4) . . .
C64 C65 B C91 -78.2(4) . . .
C66 C65 B C81 -139.0(3) . . .
C64 C65 B C81 40.1(5) . . .
C92 C91 B C71 -22.8(5) . . .
C96 C91 B C71 162.8(3) . . .
C92 C91 B C65 -144.1(4) . . .
C96 C91 B C65 41.6(5) . . .
C92 C91 B C81 94.6(4) . . .
C96 C91 B C81 -79.8(4) . . .
C86 C81 B C71 74.8(4) . . .
C82 C81 B C71 -101.3(4) . . .
C86 C81 B C65 -164.8(3) . . .
C82 C81 B C65 19.1(5) . . .
C86 C81 B C91 -42.9(4) . . .
C82 C81 B C91 141.0(4) . . .
C16S C11S C12S C13S -2.4(12) . . .
C11S C12S C13S C14S -1.6(11) . . .
C12S C13S C14S C15S 3.2(12) . . .
C13S C14S C15S C16S -0.9(14) . . .
C12S C11S C16S C15S 4.8(12) . . .
C14S C15S C16S C11S -3.0(13) . . .
C23S C21S C22S C23S 1.0(11) 2_556 . .
C21S C22S C23S C21S -1.0(11) . . 2_556
C22S C21S C23S C22S -1.0(10) . 2_556 2_556
